data_2013813
loop_
_publ_author_name
'Baughman, Russell G.'
'Martin, Kenneth L.'
'Singh, Rajendra K.'
'Stoffer, James O.'

_publ_section_title
;
 2,4-Dinitrophenylhydrazones of 2,4-dihydroxybenzaldehyde,
 2,4-dihydroxyacetophenone and 2,4-dihydroxybenzophenone
;
_journal_issue 2
_journal_name_full 'Acta Crystallographica Section C'
_journal_page_first o103
_journal_page_last o106
_journal_paper_doi 10.1107/S0108270103027197
_journal_volume 60
_journal_year 2004
_chemical_formula_iupac 'C13 H10 N4 O6 , C3 H7 N O'
_chemical_formula_moiety 'C13 H10 N4 O6 , C3 H7 N O'
_chemical_formula_sum 'C16 H17 N5 O7'
_chemical_formula_weight 391.35
_chemical_name_common
;
4-[(2,4-dinitrophenyl)hydrazonomethyl]benzene-1,3-diol N,N-dimethylformamide
solvate
;
_chemical_name_systematic
;
2,4-dihydroxybenzaldehyde 2,4-dinitrophenylhydrazone N,N-dimethylformamide
solvate
;
_space_group_IT_number 14
_symmetry_cell_setting monoclinic
_symmetry_space_group_name_Hall '-P 2ybc'
_symmetry_space_group_name_H-M 'P 1 21/c 1'
_atom_sites_solution_hydrogens geom
_atom_sites_solution_primary direct
_atom_sites_solution_secondary difmap
_audit_creation_method SHELXL97
_cell_angle_alpha 90
_cell_angle_beta 100.34(2)
_cell_angle_gamma 90
_cell_formula_units_Z 4
_cell_length_a 19.697(4)
_cell_length_b 7.1520(10)
_cell_length_c 12.949(3)
_cell_measurement_reflns_used 49
_cell_measurement_temperature 293(2)
_cell_measurement_theta_max 17.5
_cell_measurement_theta_min 7.8
_cell_volume 1794.5(6)
_computing_cell_refinement 'P3/P4-PC Diffractometer Program'
_computing_data_collection 'P3/P4-PC Diffractometer Program (Siemens, 1991)'
_computing_data_reduction 'XDISK (Siemens, 1991)'
_computing_molecular_graphics 'SHELXTL/PC (Sheldrick, 1990b)'
_computing_publication_material 'SHELXTL/PC and SHELXL97'
_computing_structure_refinement 'SHELXL97 (Sheldrick, 1997)'
_computing_structure_solution 'SHELXS86 (Sheldrick, 1990a)'
_diffrn_ambient_temperature 293(2)
_diffrn_measured_fraction_theta_full 0.99
_diffrn_measured_fraction_theta_max 0.99
_diffrn_measurement_device 'Siemens P4'
_diffrn_measurement_method \q/2\q
_diffrn_radiation_monochromator graphite
_diffrn_radiation_source 'normal-focus sealed tube'
_diffrn_radiation_type MoK\a
_diffrn_radiation_wavelength 0.71073
_diffrn_reflns_av_R_equivalents 0.013
_diffrn_reflns_av_sigmaI/netI 0.048
_diffrn_reflns_limit_h_max 23
_diffrn_reflns_limit_h_min -23
_diffrn_reflns_limit_k_max 2
_diffrn_reflns_limit_k_min -8
_diffrn_reflns_limit_l_max 15
_diffrn_reflns_limit_l_min 0
_diffrn_reflns_number 3504
_diffrn_reflns_theta_full 25.04
_diffrn_reflns_theta_max 25.04
_diffrn_reflns_theta_min 2.10
_diffrn_standards_decay_% 2.3
_diffrn_standards_interval_count 50
_diffrn_standards_number 3
_exptl_absorpt_coefficient_mu 0.116
_exptl_absorpt_correction_type none
_exptl_crystal_colour red-orange
_exptl_crystal_density_diffrn 1.448
_exptl_crystal_density_meas ?
_exptl_crystal_density_method 'not measured'
_exptl_crystal_description 'block cut from larger crystal'
_exptl_crystal_F_000 816
_exptl_crystal_size_max 0.50
_exptl_crystal_size_mid 0.39
_exptl_crystal_size_min 0.13
_refine_diff_density_max 0.21
_refine_diff_density_min -0.16
_refine_ls_extinction_coef 0.0059(11)
_refine_ls_extinction_expression Fc^*^=kFc[1+0.001xFc^2^\l^3^/sin(2\q)]^-1/4^
_refine_ls_extinction_method 'SHELXL97 (Sheldrick, 1997)'
_refine_ls_goodness_of_fit_ref 1.012
_refine_ls_hydrogen_treatment constr
_refine_ls_matrix_type full
_refine_ls_number_parameters 258
_refine_ls_number_reflns 3110
_refine_ls_number_restraints 0
_refine_ls_restrained_S_all 1.012
_refine_ls_R_factor_all 0.109
_refine_ls_R_factor_gt 0.051
_refine_ls_shift/su_max 0.000
_refine_ls_shift/su_mean 0.000
_refine_ls_structure_factor_coef Fsqd
_refine_ls_weighting_details 'calc w = 1/[\s^2^(Fo^2^)+(0.0658P)^2^] where P=(Fo^2^+2Fc^2^)/3'
_refine_ls_weighting_scheme calc
_refine_ls_wR_factor_gt 0.113
_refine_ls_wR_factor_ref 0.137
_reflns_number_gt 1774
_reflns_number_total 3119
_reflns_threshold_expression I>2\s(I)
_cod_data_source_file ln1175.cif
_cod_data_source_block X
_cod_depositor_comments
;
The following automatic conversions were performed:
'_symmetry_cell_setting' value 'Monoclinic' changed to 'monoclinic'
according to '/home/saulius/struct/CIF-dictionaries/cif_core.dic'
dictionary named 'cif_core.dic' version 2.4.1 from 2010-06-29.

Automatic conversion script
Id: cif_fix_enum 1527 2010-12-29 10:47:43Z saulius 

The following automatic conversions were performed:

'_symmetry_cell_setting' value 'Monoclinic' changed to 'monoclinic'
according to /home/saulius/struct/CIF-dictionaries/cif_core.dic
dictionary named 'cif_core.dic' version 2.4.1 from 2010-06-29.

Automatic conversion script
Id: cif_fix_values 1715 2011-07-08 13:25:40Z adriana 

The following automatic conversions were performed:

'_exptl_crystal_density_meas' value 'not measured' was changed to '?'
- the value is perceived as not measured.

Automatic conversion script
Id: cif_fix_values 3008 2015-01-20 13:52:24Z robertas 
;
_cod_original_sg_symbol_H-M 'P 21/c'
_cod_database_code 2013813
_cod_database_fobs_code 2013813

loop_
_symmetry_equiv_pos_as_xyz
'x, y, z'
'-x, y+1/2, -z+1/2'
'-x, -y, -z'
'x, -y-1/2, z-1/2'

loop_
_atom_site_label
_atom_site_fract_x
_atom_site_fract_y
_atom_site_fract_z
_atom_site_U_iso_or_equiv
_atom_site_adp_type
_atom_site_calc_flag
_atom_site_refinement_flags
_atom_site_occupancy
_atom_site_disorder_assembly
_atom_site_disorder_group
_atom_site_type_symbol
O1 -0.20622(9) 0.4970(3) 0.63510(14) 0.0618(6) Uani d . 1 . . O
H1A -0.2393 0.5232 0.5893 0.093 Uiso calc R 1 . . H
O2 0.01956(10) 0.2631(4) 0.68351(14) 0.0707(7) Uani d . 1 . . O
H2A 0.0494 0.2288 0.6509 0.106 Uiso calc R 1 . . H
O3 0.16439(11) 0.0749(3) 0.27547(15) 0.0693(7) Uani d . 1 . . O
O4 0.26547(12) -0.0371(4) 0.27488(17) 0.0992(10) Uani d . 1 . . O
O5 0.41862(12) -0.2099(4) 0.5822(2) 0.0946(9) Uani d . 1 . . O
O6 0.38850(12) -0.1867(4) 0.7335(2) 0.1021(10) Uani d . 1 . . O
N1 0.07225(11) 0.1772(3) 0.51162(16) 0.0425(6) Uani d . 1 . . N
N2 0.12061(11) 0.1243(3) 0.45155(17) 0.0447(6) Uani d . 1 . . N
H2B 0.1103 0.1332 0.3843 0.054 Uiso calc R 1 . . H
N3 0.22003(13) 0.0131(4) 0.32216(19) 0.0594(7) Uani d . 1 . . N
N4 0.37704(13) -0.1689(4) 0.6381(3) 0.0692(8) Uani d . 1 . . N
C1 -0.15366(13) 0.4325(4) 0.5899(2) 0.0442(7) Uani d . 1 . . C
C2 -0.09374(14) 0.3789(4) 0.6552(2) 0.0489(7) Uani d . 1 . . C
H2 -0.0906 0.3878 0.7276 0.059 Uiso calc R 1 . . H
C3 -0.03840(13) 0.3122(4) 0.6147(2) 0.0452(7) Uani d . 1 . . C
C4 -0.04186(12) 0.2989(4) 0.50534(19) 0.0378(6) Uani d . 1 . . C
C5 -0.10279(13) 0.3554(4) 0.4422(2) 0.0439(7) Uani d . 1 . . C
H5 -0.1061 0.3480 0.3697 0.053 Uiso calc R 1 . . H
C6 -0.15855(13) 0.4217(4) 0.4815(2) 0.0456(7) Uani d . 1 . . C
H6 -0.1986 0.4585 0.4367 0.055 Uiso calc R 1 . . H
C7 0.01475(13) 0.2344(4) 0.4583(2) 0.0413(7) Uani d . 1 . . C
H7 0.0094 0.2342 0.3855 0.050 Uiso calc R 1 . . H
C8 0.18308(13) 0.0594(4) 0.4956(2) 0.0403(7) Uani d . 1 . . C
C9 0.20271(13) 0.0459(4) 0.6059(2) 0.0491(8) Uani d . 1 . . C
H9 0.1726 0.0885 0.6485 0.059 Uiso calc R 1 . . H
C10 0.26483(14) -0.0283(4) 0.6514(2) 0.0526(8) Uani d . 1 . . C
H10 0.2764 -0.0374 0.7241 0.063 Uiso calc R 1 . . H
C11 0.31078(13) -0.0903(4) 0.5886(2) 0.0505(8) Uani d . 1 . . C
C12 0.29525(14) -0.0766(4) 0.4821(2) 0.0519(8) Uani d . 1 . . C
H12 0.3266 -0.1175 0.4411 0.062 Uiso calc R 1 . . H
C13 0.23262(13) -0.0015(4) 0.43541(19) 0.0440(7) Uani d . 1 . . C
O7 -0.32368(12) 0.6028(4) 0.5204(2) 0.0875(8) Uani d . 1 . . O
N5 -0.40595(14) 0.6777(4) 0.3823(3) 0.0777(9) Uani d . 1 . . N
C14 -0.34287(19) 0.6195(5) 0.4276(3) 0.0757(10) Uani d . 1 . . C
H14 -0.3118 0.5899 0.3838 0.091 Uiso calc R 1 . . H
C15 -0.45853(19) 0.7223(7) 0.4422(3) 0.1127(16) Uani d . 1 . . C
H15A -0.4430 0.6880 0.5142 0.169 Uiso calc R 1 . . H
H15B -0.4999 0.6547 0.4146 0.169 Uiso calc R 1 . . H
H15C -0.4678 0.8541 0.4377 0.169 Uiso calc R 1 . . H
C16 -0.4236(2) 0.6872(6) 0.2695(4) 0.1119(15) Uani d . 1 . . C
H16A -0.3832 0.6642 0.2396 0.168 Uiso calc R 1 . . H
H16B -0.4415 0.8091 0.2489 0.168 Uiso calc R 1 . . H
H16C -0.4580 0.5945 0.2448 0.168 Uiso calc R 1 . . H

loop_
_atom_site_aniso_label
_atom_site_aniso_U_11
_atom_site_aniso_U_22
_atom_site_aniso_U_33
_atom_site_aniso_U_12
_atom_site_aniso_U_13
_atom_site_aniso_U_23
O1 0.0501(12) 0.0895(17) 0.0494(12) 0.0104(12) 0.0189(10) -0.0009(12)
O2 0.0580(12) 0.114(2) 0.0399(11) 0.0272(13) 0.0068(10) 0.0106(12)
O3 0.0648(14) 0.0999(19) 0.0434(12) 0.0031(14) 0.0098(10) -0.0029(12)
O4 0.0826(16) 0.167(3) 0.0586(14) 0.0218(18) 0.0405(13) -0.0050(16)
O5 0.0561(14) 0.115(2) 0.114(2) 0.0212(15) 0.0206(15) -0.0033(18)
O6 0.0678(16) 0.149(3) 0.0830(19) 0.0151(17) -0.0043(14) 0.0246(19)
N1 0.0437(12) 0.0447(14) 0.0423(12) -0.0024(11) 0.0160(11) 0.0004(11)
N2 0.0467(13) 0.0514(15) 0.0379(12) -0.0008(12) 0.0131(10) -0.0036(11)
N3 0.0584(16) 0.079(2) 0.0446(14) -0.0084(15) 0.0194(13) -0.0093(14)
N4 0.0452(15) 0.076(2) 0.084(2) -0.0042(15) 0.0040(15) 0.0018(18)
C1 0.0445(15) 0.0491(18) 0.0404(15) -0.0061(14) 0.0115(12) 0.0004(13)
C2 0.0527(16) 0.064(2) 0.0320(14) -0.0014(15) 0.0121(13) 0.0049(13)
C3 0.0451(16) 0.0533(19) 0.0372(15) -0.0001(14) 0.0073(12) 0.0073(14)
C4 0.0412(14) 0.0374(16) 0.0353(14) -0.0057(12) 0.0085(12) 0.0007(12)
C5 0.0491(16) 0.0490(18) 0.0340(14) -0.0059(14) 0.0083(12) -0.0034(13)
C6 0.0429(15) 0.0517(19) 0.0404(15) -0.0048(14) 0.0030(12) -0.0025(13)
C7 0.0475(16) 0.0409(17) 0.0356(14) -0.0060(14) 0.0074(13) -0.0019(12)
C8 0.0420(15) 0.0356(16) 0.0448(16) -0.0071(13) 0.0119(12) -0.0045(13)
C9 0.0440(16) 0.060(2) 0.0453(16) -0.0016(15) 0.0135(13) -0.0040(15)
C10 0.0516(17) 0.062(2) 0.0450(16) -0.0054(16) 0.0093(13) 0.0029(15)
C11 0.0369(15) 0.0509(19) 0.064(2) -0.0047(14) 0.0097(14) 0.0006(16)
C12 0.0446(16) 0.055(2) 0.0604(19) -0.0031(15) 0.0206(14) -0.0087(16)
C13 0.0451(15) 0.0478(18) 0.0416(15) -0.0067(14) 0.0142(12) -0.0053(14)
O7 0.0690(16) 0.102(2) 0.0882(19) 0.0046(14) 0.0040(14) 0.0070(16)
N5 0.0511(16) 0.072(2) 0.104(2) 0.0023(15) 0.0003(16) 0.0019(19)
C14 0.066(2) 0.068(3) 0.094(3) -0.006(2) 0.014(2) -0.012(2)
C15 0.075(3) 0.127(4) 0.140(4) 0.008(3) 0.030(3) 0.014(3)
C16 0.097(3) 0.121(4) 0.107(4) 0.008(3) -0.010(3) -0.009(3)

loop_
_atom_type_symbol
_atom_type_description
_atom_type_scat_dispersion_real
_atom_type_scat_dispersion_imag
_atom_type_scat_source
C C 0.0033 0.0016 'International Tables Vol C Tables 4.2.6.8 and 6.1.1.4'
H H 0.0000 0.0000 'International Tables Vol C Tables 4.2.6.8 and 6.1.1.4'
N N 0.0061 0.0033 'International Tables Vol C Tables 4.2.6.8 and 6.1.1.4'
O O 0.0106 0.0060 'International Tables Vol C Tables 4.2.6.8 and 6.1.1.4'

loop_
_geom_angle_atom_site_label_1
_geom_angle_atom_site_label_2
_geom_angle_atom_site_label_3
_geom_angle
C1 O1 H1A 109.5
C3 O2 H2A 109.5
C7 N1 N2 114.5(2)
C8 N2 N1 121.7(2)
C8 N2 H2B 119.2
N1 N2 H2B 119.2
O4 N3 O3 121.6(3)
O4 N3 C13 118.5(3)
O3 N3 C13 119.9(2)
O6 N4 O5 123.5(3)
O6 N4 C11 118.2(3)
O5 N4 C11 118.3(3)
O1 C1 C2 117.8(2)
O1 C1 C6 122.2(2)
C2 C1 C6 120.0(3)
C1 C2 C3 120.8(2)
C1 C2 H2 119.6
C3 C2 H2 119.6
O2 C3 C2 117.9(2)
O2 C3 C4 121.6(2)
C2 C3 C4 120.5(2)
C5 C4 C3 117.0(2)
C5 C4 C7 119.9(2)
C3 C4 C7 123.1(2)
C6 C5 C4 123.1(2)
C6 C5 H5 118.4
C4 C5 H5 118.4
C5 C6 C1 118.5(3)
C5 C6 H6 120.7
C1 C6 H6 120.7
N1 C7 C4 123.4(2)
N1 C7 H7 118.3
C4 C7 H7 118.3
N2 C8 C9 121.1(2)
N2 C8 C13 122.6(2)
C9 C8 C13 116.3(2)
C10 C9 C8 121.6(2)
C10 C9 H9 119.2
C8 C9 H9 119.2
C9 C10 C11 119.8(3)
C9 C10 H10 120.1
C11 C10 H10 120.1
C12 C11 C10 121.1(3)
C12 C11 N4 119.5(3)
C10 C11 N4 119.3(3)
C11 C12 C13 119.5(3)
C11 C12 H12 120.3
C13 C12 H12 120.3
C12 C13 C8 121.7(2)
C12 C13 N3 116.7(2)
C8 C13 N3 121.6(2)
C14 N5 C15 122.3(4)
C14 N5 C16 119.6(4)
C15 N5 C16 118.0(3)
O7 C14 N5 124.7(4)
O7 C14 H14 117.7
N5 C14 H14 117.7
N5 C15 H15A 109.5
N5 C15 H15B 109.5
H15A C15 H15B 109.5
N5 C15 H15C 109.5
H15A C15 H15C 109.5
H15B C15 H15C 109.5
N5 C16 H16A 109.5
N5 C16 H16B 109.5
H16A C16 H16B 109.5
N5 C16 H16C 109.5
H16A C16 H16C 109.5
H16B C16 H16C 109.5

loop_
_geom_bond_atom_site_label_1
_geom_bond_atom_site_label_2
_geom_bond_site_symmetry_2
_geom_bond_distance
_geom_bond_publ_flag
O1 C1 . 1.358(3) ?
O1 H1A . 0.8200 ?
O2 C3 . 1.362(3) ?
O2 H2A . 0.8200 ?
O3 N3 . 1.234(3) ?
O4 N3 . 1.225(3) ?
O5 N4 . 1.223(3) ?
O6 N4 . 1.221(3) ?
N1 C7 . 1.283(3) ?
N1 N2 . 1.386(3) ?
N2 C8 . 1.343(3) ?
N2 H2B . 0.8600 ?
N3 C13 . 1.447(3) ?
N4 C11 . 1.459(4) ?
C1 C2 . 1.377(4) ?
C1 C6 . 1.392(3) ?
C2 C3 . 1.377(4) ?
C2 H2 . 0.9300 ?
C3 C4 . 1.408(3) ?
C4 C5 . 1.386(3) ?
C4 C7 . 1.439(3) ?
C5 C6 . 1.375(3) ?
C5 H5 . 0.9300 ?
C6 H6 . 0.9300 ?
C7 H7 . 0.9300 ?
C8 C9 . 1.414(4) ?
C8 C13 . 1.422(3) ?
C9 C10 . 1.366(4) ?
C9 H9 . 0.9300 ?
C10 C11 . 1.393(4) ?
C10 H10 . 0.9300 ?
C11 C12 . 1.362(4) ?
C12 C13 . 1.381(4) ?
C12 H12 . 0.9300 ?
O7 C14 . 1.200(4) ?
N5 C14 . 1.341(4) ?
N5 C15 . 1.436(4) ?
N5 C16 . 1.442(5) ?
C14 H14 . 0.9300 ?
C15 H15A . 0.9600 ?
C15 H15B . 0.9600 ?
C15 H15C . 0.9600 ?
C16 H16A . 0.9600 ?
C16 H16B . 0.9600 ?
C16 H16C . 0.9600 ?

loop_
_geom_hbond_atom_site_label_D
_geom_hbond_atom_site_label_H
_geom_hbond_atom_site_label_A
_geom_hbond_distance_DH
_geom_hbond_distance_HA
_geom_hbond_distance_DA
_geom_hbond_angle_DHA
O1 H1A O7 0.82 1.83 2.626(3) 163
O2 H2A N1 0.82 1.97 2.691(3) 146
N2 H2B O3 0.86 1.96 2.603(3) 131

loop_
_geom_torsion_atom_site_label_1
_geom_torsion_atom_site_label_2
_geom_torsion_atom_site_label_3
_geom_torsion_atom_site_label_4
_geom_torsion
C7 N1 N2 C8 -179.3(2)
O1 C1 C2 C3 -180.0(3)
C6 C1 C2 C3 -0.7(4)
C1 C2 C3 O2 179.4(3)
C1 C2 C3 C4 0.5(4)
O2 C3 C4 C5 -178.9(3)
C2 C3 C4 C5 0.0(4)
O2 C3 C4 C7 -0.3(4)
C2 C3 C4 C7 178.6(3)
C3 C4 C5 C6 -0.1(4)
C7 C4 C5 C6 -178.8(3)
C4 C5 C6 C1 -0.1(4)
O1 C1 C6 C5 179.8(3)
C2 C1 C6 C5 0.5(4)
N2 N1 C7 C4 -178.8(2)
C5 C4 C7 N1 -178.8(3)
C3 C4 C7 N1 2.6(4)
N1 N2 C8 C9 -1.3(4)
N1 N2 C8 C13 177.8(2)
N2 C8 C9 C10 176.8(3)
C13 C8 C9 C10 -2.4(4)
C8 C9 C10 C11 0.9(4)
C9 C10 C11 C12 0.7(4)
C9 C10 C11 N4 179.9(3)
O6 N4 C11 C12 -177.0(3)
O5 N4 C11 C12 4.4(5)
O6 N4 C11 C10 3.8(5)
O5 N4 C11 C10 -174.8(3)
C10 C11 C12 C13 -0.6(4)
N4 C11 C12 C13 -179.7(3)
C11 C12 C13 C8 -1.1(4)
C11 C12 C13 N3 178.6(3)
N2 C8 C13 C12 -176.7(3)
C9 C8 C13 C12 2.5(4)
N2 C8 C13 N3 3.7(4)
C9 C8 C13 N3 -177.1(3)
O4 N3 C13 C12 -1.6(4)
O3 N3 C13 C12 178.3(3)
O4 N3 C13 C8 178.0(3)
O3 N3 C13 C8 -2.1(4)
C15 N5 C14 O7 -1.7(6)
C16 N5 C14 O7 -178.3(4)

loop_
_cod_related_entry_id
_cod_related_entry_database
_cod_related_entry_code
1 ChemSpider 21181433
